data_4023710
loop_
_publ_author_name
'Biao Jiang'
'Yang Lei'
'Xiao-Long Zhao'

_publ_contact_author_address
;     
"Laboratory of Modern Synthetic Organic Chemistry, 
Shanghai Institute of Organic Chemistry, Chinese Academy of Sciences, 
Shanghai 200032, People's Republic of China"
;
_publ_contact_author_email jiangb@mail.sioc.ac.cn
_publ_contact_author_fax 64166128
_publ_contact_author_name 'Biao Jiang'
_publ_contact_author_phone 64163300
_publ_section_title
;
 [2.2]Paracyclophane-Derived Chiral P,N-Ligands:
 Design, Synthesis, and Application in Palladium-Catalyzed
 Asymmetric Allylic Alkylation
;
_journal_name_full 'Journal of Organic Chemistry'
_journal_page_first 7833
_journal_page_last 7836
_journal_paper_doi 10.1021/jo801373r
_journal_volume 73
_journal_year 2008
_chemical_formula_sum 'C34 H30 N O P'
_chemical_formula_weight 499.56
_space_group_IT_number 2
_symmetry_cell_setting triclinic
_symmetry_Int_Tables_number 2
_symmetry_space_group_name_Hall '-P 1'
_symmetry_space_group_name_H-M 'P -1'
_atom_sites_solution_hydrogens geom
_atom_sites_solution_primary direct
_atom_sites_solution_secondary difmap
_audit_creation_method SHELXL-97
_cell_angle_alpha 63.367(2)
_cell_angle_beta 77.471(2)
_cell_angle_gamma 82.101(2)
_cell_formula_units_Z 2
_cell_length_a 8.9716(9)
_cell_length_b 12.9570(13)
_cell_length_c 13.0562(13)
_cell_measurement_reflns_used 2513
_cell_measurement_temperature 293(2)
_cell_measurement_theta_max 53.742
_cell_measurement_theta_min 4.656
_cell_volume 1323.0(2)
_computing_cell_refinement 'Bruker SMART'
_computing_data_collection 'Bruker SMART'
_computing_data_reduction 'Bruker SHELXTL'
_computing_molecular_graphics 'Bruker SHELXTL'
_computing_publication_material 'Bruker SHELXTL'
_computing_structure_refinement 'SHELXL-97 (Sheldrick, 1997)'
_computing_structure_solution 'SHELXS-97 (Sheldrick, 1990)'
_diffrn_ambient_temperature 293(2)
_diffrn_measured_fraction_theta_full 0.969
_diffrn_measured_fraction_theta_max 0.969
_diffrn_measurement_device_type 'CCD area detector'
_diffrn_measurement_method 'phi and omega scans'
_diffrn_radiation_monochromator graphite
_diffrn_radiation_probe x-ray
_diffrn_radiation_type MoK\a
_diffrn_radiation_wavelength 0.71073
_diffrn_reflns_av_R_equivalents 0.0546
_diffrn_reflns_av_sigmaI/netI 0.0615
_diffrn_reflns_limit_h_max 11
_diffrn_reflns_limit_h_min -11
_diffrn_reflns_limit_k_max 15
_diffrn_reflns_limit_k_min -16
_diffrn_reflns_limit_l_max 10
_diffrn_reflns_limit_l_min -16
_diffrn_reflns_number 7803
_diffrn_reflns_theta_full 27.00
_diffrn_reflns_theta_max 27.00
_diffrn_reflns_theta_min 1.76
_diffrn_source 'fine-focus sealed tube'
_exptl_absorpt_coefficient_mu 0.132
_exptl_absorpt_correction_T_max 1.00000
_exptl_absorpt_correction_T_min 0.75123
_exptl_absorpt_correction_type empirical
_exptl_absorpt_process_details sadabs
_exptl_crystal_colour colorless
_exptl_crystal_density_diffrn 1.254
_exptl_crystal_density_method 'not measured'
_exptl_crystal_description prismatic
_exptl_crystal_F_000 528
_exptl_crystal_size_max 0.498
_exptl_crystal_size_mid 0.422
_exptl_crystal_size_min 0.347
_refine_diff_density_max 0.322
_refine_diff_density_min -0.185
_refine_diff_density_rms 0.048
_refine_ls_extinction_method none
_refine_ls_goodness_of_fit_ref 0.970
_refine_ls_hydrogen_treatment constr
_refine_ls_matrix_type full
_refine_ls_number_parameters 335
_refine_ls_number_reflns 5612
_refine_ls_number_restraints 0
_refine_ls_restrained_S_all 0.970
_refine_ls_R_factor_all 0.0743
_refine_ls_R_factor_gt 0.0555
_refine_ls_shift/su_max 0.002
_refine_ls_shift/su_mean 0.000
_refine_ls_structure_factor_coef Fsqd
_refine_ls_weighting_details 'calc w=1/[\s^2^(Fo^2^)+(0.0773P)^2^+0.0000P] where P=(Fo^2^+2Fc^2^)/3'
_refine_ls_weighting_scheme calc
_refine_ls_wR_factor_gt 0.1382
_refine_ls_wR_factor_ref 0.1477
_reflns_number_gt 4007
_reflns_number_total 5612
_reflns_threshold_expression >2sigma(I)
_cod_data_source_file jo801373r_si_002.cif
_cod_data_source_block cd27448
_cod_database_code 4023710

loop_
_symmetry_equiv_pos_as_xyz
'x, y, z'
'-x, -y, -z'

loop_
_atom_site_label
_atom_site_type_symbol
_atom_site_fract_x
_atom_site_fract_y
_atom_site_fract_z
_atom_site_U_iso_or_equiv
_atom_site_adp_type
_atom_site_occupancy
_atom_site_symmetry_multiplicity
_atom_site_calc_flag
_atom_site_refinement_flags
_atom_site_disorder_assembly
_atom_site_disorder_group
P1 P 0.86240(6) 0.83303(5) 0.04258(4) 0.04488(17) Uani 1 1 d . . .
O1 O 1.0030(2) 0.62793(13) 0.43522(14) 0.0640(4) Uani 1 1 d . . .
H1 H 1.0174 0.5839 0.5012 0.096 Uiso 1 1 calc R . .
N1 N 1.1034(2) 0.64728(19) 0.60098(17) 0.0713(6) Uani 1 1 d . . .
C1 C 0.6486(3) 0.59038(18) 0.49505(17) 0.0520(5) Uani 1 1 d . . .
H1A H 0.7342 0.5381 0.4878 0.062 Uiso 1 1 calc R . .
H1B H 0.5617 0.5440 0.5431 0.062 Uiso 1 1 calc R . .
C2 C 0.6900(3) 0.65920(18) 0.55782(17) 0.0518(5) Uani 1 1 d . . .
H2A H 0.6043 0.6591 0.6177 0.062 Uiso 1 1 calc R . .
H2B H 0.7768 0.6200 0.5956 0.062 Uiso 1 1 calc R . .
C3 C 0.7281(2) 0.78272(17) 0.47517(16) 0.0416(4) Uani 1 1 d . . .
C4 C 0.8652(2) 0.81406(16) 0.39546(16) 0.0384(4) Uani 1 1 d . . .
C5 C 0.8640(2) 0.91247(16) 0.29120(16) 0.0406(4) Uani 1 1 d . . .
H5 H 0.9543 0.9319 0.2373 0.049 Uiso 1 1 calc R . .
C6 C 0.7335(2) 0.98321(16) 0.26394(17) 0.0437(5) Uani 1 1 d . . .
C7 C 0.6124(2) 0.96694(18) 0.35508(19) 0.0492(5) Uani 1 1 d . . .
H7 H 0.5330 1.0228 0.3471 0.059 Uiso 1 1 calc R . .
C8 C 0.6101(2) 0.86750(18) 0.45778(17) 0.0481(5) Uani 1 1 d . . .
H8 H 0.5267 0.8567 0.5175 0.058 Uiso 1 1 calc R . .
C9 C 0.7170(3) 1.05536(17) 0.13790(18) 0.0546(5) Uani 1 1 d . . .
H9A H 0.8170 1.0624 0.0891 0.065 Uiso 1 1 calc R . .
H9B H 0.6777 1.1324 0.1275 0.065 Uiso 1 1 calc R . .
C10 C 0.6067(2) 1.00137(18) 0.09754(18) 0.0527(5) Uani 1 1 d . . .
H10A H 0.5063 1.0400 0.1006 0.063 Uiso 1 1 calc R . .
H10B H 0.6453 1.0146 0.0175 0.063 Uiso 1 1 calc R . .
C11 C 0.5923(2) 0.87332(17) 0.17267(16) 0.0417(4) Uani 1 1 d . . .
C12 C 0.7140(2) 0.79191(16) 0.17411(15) 0.0386(4) Uani 1 1 d . . .
C13 C 0.7232(2) 0.69126(16) 0.27622(16) 0.0396(4) Uani 1 1 d . . .
H13 H 0.8057 0.6388 0.2782 0.047 Uiso 1 1 calc R . .
C14 C 0.6109(2) 0.66752(16) 0.37586(16) 0.0422(5) Uani 1 1 d . . .
C15 C 0.4760(2) 0.73259(19) 0.36128(18) 0.0490(5) Uani 1 1 d . . .
H15 H 0.3899 0.7077 0.4189 0.059 Uiso 1 1 calc R . .
C16 C 0.4665(2) 0.83489(19) 0.26181(18) 0.0487(5) Uani 1 1 d . . .
H16 H 0.3747 0.8785 0.2545 0.058 Uiso 1 1 calc R . .
C17 C 1.0150(2) 0.74241(17) 0.41565(17) 0.0449(5) Uani 1 1 d . . .
H17 H 1.0896 0.7778 0.3441 0.054 Uiso 1 1 calc R . .
C18 C 1.0766(2) 0.74800(19) 0.51214(17) 0.0455(5) Uani 1 1 d . . .
C19 C 1.1631(3) 0.6531(3) 0.6861(2) 0.0914(10) Uani 1 1 d . . .
H19 H 1.1823 0.5848 0.7498 0.110 Uiso 1 1 calc R . .
C20 C 1.1958(3) 0.7557(4) 0.6810(3) 0.0925(10) Uani 1 1 d . . .
H20 H 1.2362 0.7569 0.7402 0.111 Uiso 1 1 calc R . .
C21 C 1.1685(3) 0.8547(3) 0.5889(3) 0.0844(8) Uani 1 1 d . . .
H21 H 1.1910 0.9251 0.5836 0.101 Uiso 1 1 calc R . .
C22 C 1.1080(2) 0.8514(2) 0.5041(2) 0.0593(6) Uani 1 1 d . . .
H22 H 1.0880 0.9196 0.4405 0.071 Uiso 1 1 calc R . .
C23 C 1.0117(2) 0.71828(18) 0.08439(16) 0.0467(5) Uani 1 1 d . . .
C24 C 1.1221(3) 0.7325(2) 0.13584(19) 0.0625(6) Uani 1 1 d . . .
H24 H 1.1159 0.7979 0.1491 0.075 Uiso 1 1 calc R . .
C25 C 1.2415(3) 0.6516(3) 0.1680(2) 0.0726(8) Uani 1 1 d . . .
H25 H 1.3130 0.6618 0.2043 0.087 Uiso 1 1 calc R . .
C26 C 1.2542(3) 0.5577(2) 0.1468(2) 0.0739(7) Uani 1 1 d . . .
H26 H 1.3354 0.5040 0.1670 0.089 Uiso 1 1 calc R . .
C27 C 1.1480(3) 0.5419(2) 0.0957(3) 0.0946(9) Uani 1 1 d . . .
H27 H 1.1559 0.4766 0.0820 0.114 Uiso 1 1 calc R . .
C28 C 1.0284(3) 0.6225(2) 0.0639(3) 0.0784(8) Uani 1 1 d . . .
H28 H 0.9576 0.6112 0.0278 0.094 Uiso 1 1 calc R . .
C29 C 0.7723(2) 0.79526(17) -0.04834(16) 0.0435(5) Uani 1 1 d . . .
C30 C 0.8296(3) 0.8426(2) -0.16737(18) 0.0618(6) Uani 1 1 d . . .
H30 H 0.9129 0.8894 -0.1967 0.074 Uiso 1 1 calc R . .
C31 C 0.7655(3) 0.8216(2) -0.2422(2) 0.0730(7) Uani 1 1 d . . .
H31 H 0.8055 0.8541 -0.3214 0.088 Uiso 1 1 calc R . .
C32 C 0.6429(3) 0.7529(2) -0.2008(2) 0.0666(7) Uani 1 1 d . . .
H32 H 0.5994 0.7389 -0.2515 0.080 Uiso 1 1 calc R . .
C33 C 0.5848(3) 0.7052(2) -0.0844(2) 0.0598(6) Uani 1 1 d . . .
H33 H 0.5013 0.6587 -0.0561 0.072 Uiso 1 1 calc R . .
C34 C 0.6487(2) 0.72520(19) -0.00866(18) 0.0505(5) Uani 1 1 d . . .
H34 H 0.6085 0.6912 0.0704 0.061 Uiso 1 1 calc R . .

loop_
_atom_site_aniso_label
_atom_site_aniso_U_11
_atom_site_aniso_U_22
_atom_site_aniso_U_33
_atom_site_aniso_U_23
_atom_site_aniso_U_13
_atom_site_aniso_U_12
P1 0.0432(3) 0.0489(3) 0.0417(3) -0.0201(2) -0.0022(2) -0.0061(2)
O1 0.0737(11) 0.0494(9) 0.0822(12) -0.0354(8) -0.0300(9) 0.0066(8)
N1 0.0657(13) 0.0836(15) 0.0651(13) -0.0262(11) -0.0272(10) -0.0015(11)
C1 0.0593(13) 0.0478(12) 0.0448(11) -0.0169(9) 0.0000(10) -0.0155(10)
C2 0.0569(13) 0.0603(13) 0.0389(11) -0.0220(10) -0.0059(9) -0.0071(10)
C3 0.0453(11) 0.0498(12) 0.0390(10) -0.0257(9) -0.0089(8) -0.0049(9)
C4 0.0382(10) 0.0422(10) 0.0449(11) -0.0264(8) -0.0110(8) -0.0006(8)
C5 0.0387(10) 0.0415(11) 0.0476(11) -0.0233(9) -0.0076(8) -0.0067(8)
C6 0.0458(11) 0.0371(10) 0.0559(12) -0.0240(9) -0.0154(9) -0.0018(8)
C7 0.0422(11) 0.0524(12) 0.0698(14) -0.0399(11) -0.0197(10) 0.0091(9)
C8 0.0397(11) 0.0673(14) 0.0522(12) -0.0405(11) -0.0041(9) -0.0035(10)
C9 0.0581(13) 0.0395(11) 0.0636(14) -0.0162(10) -0.0203(11) -0.0010(10)
C10 0.0513(12) 0.0539(13) 0.0540(12) -0.0220(10) -0.0213(10) 0.0090(10)
C11 0.0379(10) 0.0530(12) 0.0434(11) -0.0265(9) -0.0125(8) -0.0021(9)
C12 0.0394(10) 0.0446(11) 0.0396(10) -0.0241(8) -0.0067(8) -0.0055(8)
C13 0.0406(10) 0.0424(11) 0.0454(11) -0.0280(9) -0.0045(8) -0.0047(8)
C14 0.0448(11) 0.0441(11) 0.0446(11) -0.0238(9) -0.0019(8) -0.0163(9)
C15 0.0372(11) 0.0674(14) 0.0515(12) -0.0338(11) 0.0020(9) -0.0171(10)
C16 0.0325(10) 0.0667(14) 0.0602(13) -0.0379(11) -0.0135(9) 0.0017(9)
C17 0.0407(11) 0.0490(12) 0.0492(12) -0.0254(9) -0.0100(9) 0.0028(9)
C18 0.0288(9) 0.0628(14) 0.0479(12) -0.0279(10) -0.0072(8) 0.0036(9)
C19 0.0781(19) 0.125(3) 0.0638(17) -0.0244(17) -0.0344(15) -0.0072(18)
C20 0.0577(16) 0.167(3) 0.090(2) -0.082(2) -0.0246(15) -0.0077(19)
C21 0.0580(16) 0.117(2) 0.115(2) -0.077(2) -0.0279(16) -0.0030(16)
C22 0.0468(12) 0.0665(15) 0.0768(16) -0.0388(12) -0.0177(11) -0.0018(11)
C23 0.0387(10) 0.0575(13) 0.0385(10) -0.0183(9) 0.0012(8) -0.0069(9)
C24 0.0541(13) 0.0888(18) 0.0562(13) -0.0439(13) -0.0084(11) 0.0035(12)
C25 0.0514(14) 0.116(2) 0.0556(15) -0.0421(15) -0.0156(11) 0.0086(14)
C26 0.0562(15) 0.0816(19) 0.0683(16) -0.0216(14) -0.0146(12) 0.0131(13)
C27 0.0792(19) 0.0700(19) 0.152(3) -0.0575(19) -0.048(2) 0.0201(15)
C28 0.0635(16) 0.0703(17) 0.120(2) -0.0502(16) -0.0410(15) 0.0117(13)
C29 0.0405(10) 0.0490(12) 0.0398(11) -0.0203(9) -0.0070(8) 0.0052(9)
C30 0.0630(14) 0.0747(16) 0.0425(12) -0.0240(11) 0.0029(10) -0.0110(12)
C31 0.0845(19) 0.097(2) 0.0392(12) -0.0335(13) -0.0066(12) -0.0010(16)
C32 0.0757(17) 0.0831(17) 0.0606(15) -0.0477(13) -0.0281(13) 0.0193(14)
C33 0.0564(14) 0.0684(15) 0.0654(15) -0.0379(12) -0.0137(11) -0.0002(11)
C34 0.0526(12) 0.0597(13) 0.0427(11) -0.0259(10) -0.0060(9) -0.0037(10)

loop_
_atom_type_symbol
_atom_type_description
_atom_type_scat_dispersion_real
_atom_type_scat_dispersion_imag
_atom_type_scat_source
C C 0.0033 0.0016 'International Tables Vol C Tables 4.2.6.8 and 6.1.1.4'
H H 0.0000 0.0000 'International Tables Vol C Tables 4.2.6.8 and 6.1.1.4'
N N 0.0061 0.0033 'International Tables Vol C Tables 4.2.6.8 and 6.1.1.4'
O O 0.0106 0.0060 'International Tables Vol C Tables 4.2.6.8 and 6.1.1.4'
P P 0.1023 0.0942 'International Tables Vol C Tables 4.2.6.8 and 6.1.1.4'

loop_
_geom_angle_atom_site_label_1
_geom_angle_atom_site_label_2
_geom_angle_atom_site_label_3
_geom_angle
_geom_angle_site_symmetry_1
_geom_angle_site_symmetry_3
_geom_angle_publ_flag
C23 P1 C29 102.01(9) . . ?
C23 P1 C12 103.98(9) . . ?
C29 P1 C12 100.34(8) . . ?
C17 O1 H1 109.5 . . ?
C18 N1 C19 116.2(2) . . ?
C14 C1 C2 113.31(16) . . ?
C14 C1 H1A 108.9 . . ?
C2 C1 H1A 108.9 . . ?
C14 C1 H1B 108.9 . . ?
C2 C1 H1B 108.9 . . ?
H1A C1 H1B 107.7 . . ?
C3 C2 C1 112.82(15) . . ?
C3 C2 H2A 109.0 . . ?
C1 C2 H2A 109.0 . . ?
C3 C2 H2B 109.0 . . ?
C1 C2 H2B 109.0 . . ?
H2A C2 H2B 107.8 . . ?
C8 C3 C4 116.43(17) . . ?
C8 C3 C2 118.26(17) . . ?
C4 C3 C2 123.68(18) . . ?
C5 C4 C3 118.65(17) . . ?
C5 C4 C17 118.21(16) . . ?
C3 C4 C17 123.10(17) . . ?
C4 C5 C6 122.76(17) . . ?
C4 C5 H5 118.6 . . ?
C6 C5 H5 118.6 . . ?
C7 C6 C5 116.42(18) . . ?
C7 C6 C9 122.50(18) . . ?
C5 C6 C9 119.96(18) . . ?
C8 C7 C6 119.73(18) . . ?
C8 C7 H7 120.1 . . ?
C6 C7 H7 120.1 . . ?
C7 C8 C3 122.35(18) . . ?
C7 C8 H8 118.8 . . ?
C3 C8 H8 118.8 . . ?
C6 C9 C10 112.42(16) . . ?
C6 C9 H9A 109.1 . . ?
C10 C9 H9A 109.1 . . ?
C6 C9 H9B 109.1 . . ?
C10 C9 H9B 109.1 . . ?
H9A C9 H9B 107.9 . . ?
C11 C10 C9 112.14(15) . . ?
C11 C10 H10A 109.2 . . ?
C9 C10 H10A 109.2 . . ?
C11 C10 H10B 109.2 . . ?
C9 C10 H10B 109.2 . . ?
H10A C10 H10B 107.9 . . ?
C16 C11 C12 116.66(17) . . ?
C16 C11 C10 119.09(18) . . ?
C12 C11 C10 122.86(17) . . ?
C13 C12 C11 119.23(17) . . ?
C13 C12 P1 123.87(14) . . ?
C11 C12 P1 116.64(14) . . ?
C12 C13 C14 121.40(18) . . ?
C12 C13 H13 119.3 . . ?
C14 C13 H13 119.3 . . ?
C15 C14 C13 116.72(18) . . ?
C15 C14 C1 121.81(17) . . ?
C13 C14 C1 120.52(18) . . ?
C14 C15 C16 120.88(18) . . ?
C14 C15 H15 119.6 . . ?
C16 C15 H15 119.6 . . ?
C15 C16 C11 121.07(18) . . ?
C15 C16 H16 119.5 . . ?
C11 C16 H16 119.5 . . ?
O1 C17 C18 111.73(16) . . ?
O1 C17 C4 112.71(16) . . ?
C18 C17 C4 111.14(15) . . ?
O1 C17 H17 107.0 . . ?
C18 C17 H17 107.0 . . ?
C4 C17 H17 107.0 . . ?
N1 C18 C22 122.9(2) . . ?
N1 C18 C17 116.69(19) . . ?
C22 C18 C17 120.40(19) . . ?
N1 C19 C20 122.5(3) . . ?
N1 C19 H19 118.8 . . ?
C20 C19 H19 118.8 . . ?
C21 C20 C19 119.0(3) . . ?
C21 C20 H20 120.5 . . ?
C19 C20 H20 120.5 . . ?
C20 C21 C22 119.7(3) . . ?
C20 C21 H21 120.2 . . ?
C22 C21 H21 120.2 . . ?
C21 C22 C18 119.7(2) . . ?
C21 C22 H22 120.1 . . ?
C18 C22 H22 120.1 . . ?
C28 C23 C24 116.9(2) . . ?
C28 C23 P1 125.69(18) . . ?
C24 C23 P1 117.28(17) . . ?
C25 C24 C23 121.4(2) . . ?
C25 C24 H24 119.3 . . ?
C23 C24 H24 119.3 . . ?
C26 C25 C24 120.0(2) . . ?
C26 C25 H25 120.0 . . ?
C24 C25 H25 120.0 . . ?
C25 C26 C27 119.9(3) . . ?
C25 C26 H26 120.1 . . ?
C27 C26 H26 120.1 . . ?
C26 C27 C28 120.2(3) . . ?
C26 C27 H27 119.9 . . ?
C28 C27 H27 119.9 . . ?
C23 C28 C27 121.6(2) . . ?
C23 C28 H28 119.2 . . ?
C27 C28 H28 119.2 . . ?
C34 C29 C30 117.16(19) . . ?
C34 C29 P1 125.21(15) . . ?
C30 C29 P1 117.61(16) . . ?
C31 C30 C29 121.3(2) . . ?
C31 C30 H30 119.3 . . ?
C29 C30 H30 119.3 . . ?
C32 C31 C30 120.2(2) . . ?
C32 C31 H31 119.9 . . ?
C30 C31 H31 119.9 . . ?
C33 C32 C31 119.6(2) . . ?
C33 C32 H32 120.2 . . ?
C31 C32 H32 120.2 . . ?
C32 C33 C34 120.6(2) . . ?
C32 C33 H33 119.7 . . ?
C34 C33 H33 119.7 . . ?
C33 C34 C29 121.1(2) . . ?
C33 C34 H34 119.5 . . ?
C29 C34 H34 119.5 . . ?

loop_
_geom_bond_atom_site_label_1
_geom_bond_atom_site_label_2
_geom_bond_distance
_geom_bond_site_symmetry_2
_geom_bond_publ_flag
P1 C23 1.829(2) . ?
P1 C29 1.829(2) . ?
P1 C12 1.8408(18) . ?
O1 C17 1.403(2) . ?
O1 H1 0.8200 . ?
N1 C18 1.336(3) . ?
N1 C19 1.368(3) . ?
C1 C14 1.509(3) . ?
C1 C2 1.576(3) . ?
C1 H1A 0.9700 . ?
C1 H1B 0.9700 . ?
C2 C3 1.511(3) . ?
C2 H2A 0.9700 . ?
C2 H2B 0.9700 . ?
C3 C8 1.393(3) . ?
C3 C4 1.402(3) . ?
C4 C5 1.388(3) . ?
C4 C17 1.526(3) . ?
C5 C6 1.390(3) . ?
C5 H5 0.9300 . ?
C6 C7 1.385(3) . ?
C6 C9 1.514(3) . ?
C7 C8 1.380(3) . ?
C7 H7 0.9300 . ?
C8 H8 0.9300 . ?
C9 C10 1.579(3) . ?
C9 H9A 0.9700 . ?
C9 H9B 0.9700 . ?
C10 C11 1.509(3) . ?
C10 H10A 0.9700 . ?
C10 H10B 0.9700 . ?
C11 C16 1.393(3) . ?
C11 C12 1.407(3) . ?
C12 C13 1.394(3) . ?
C13 C14 1.400(3) . ?
C13 H13 0.9300 . ?
C14 C15 1.374(3) . ?
C15 C16 1.387(3) . ?
C15 H15 0.9300 . ?
C16 H16 0.9300 . ?
C17 C18 1.514(3) . ?
C17 H17 0.9800 . ?
C18 C22 1.360(3) . ?
C19 C20 1.370(4) . ?
C19 H19 0.9300 . ?
C20 C21 1.345(4) . ?
C20 H20 0.9300 . ?
C21 C22 1.354(3) . ?
C21 H21 0.9300 . ?
C22 H22 0.9300 . ?
C23 C28 1.365(3) . ?
C23 C24 1.385(3) . ?
C24 C25 1.384(3) . ?
C24 H24 0.9300 . ?
C25 C26 1.349(4) . ?
C25 H25 0.9300 . ?
C26 C27 1.359(4) . ?
C26 H26 0.9300 . ?
C27 C28 1.382(3) . ?
C27 H27 0.9300 . ?
C28 H28 0.9300 . ?
C29 C34 1.389(3) . ?
C29 C30 1.393(3) . ?
C30 C31 1.374(3) . ?
C30 H30 0.9300 . ?
C31 C32 1.369(4) . ?
C31 H31 0.9300 . ?
C32 C33 1.366(3) . ?
C32 H32 0.9300 . ?
C33 C34 1.375(3) . ?
C33 H33 0.9300 . ?
C34 H34 0.9300 . ?

loop_
_geom_hbond_atom_site_label_D
_geom_hbond_atom_site_label_H
_geom_hbond_atom_site_label_A
_geom_hbond_distance_DH
_geom_hbond_distance_HA
_geom_hbond_distance_DA
_geom_hbond_angle_DHA
_geom_hbond_site_symmetry_A
O1 H1 N1 0.82 2.13 2.637(2) 120.0 .
O1 H1 O1 0.82 2.51 2.973(3) 117.2 2_766

loop_
_geom_torsion_atom_site_label_1
_geom_torsion_atom_site_label_2
_geom_torsion_atom_site_label_3
_geom_torsion_atom_site_label_4
_geom_torsion
_geom_torsion_site_symmetry_1
_geom_torsion_site_symmetry_2
_geom_torsion_site_symmetry_3
_geom_torsion_site_symmetry_4
_geom_torsion_publ_flag
C14 C1 C2 C3 -16.7(2) . . . . ?
C1 C2 C3 C8 91.0(2) . . . . ?
C1 C2 C3 C4 -73.9(2) . . . . ?
C8 C3 C4 C5 -16.1(2) . . . . ?
C2 C3 C4 C5 149.08(18) . . . . ?
C8 C3 C4 C17 166.47(16) . . . . ?
C2 C3 C4 C17 -28.4(3) . . . . ?
C3 C4 C5 C6 2.0(3) . . . . ?
C17 C4 C5 C6 179.58(16) . . . . ?
C4 C5 C6 C7 14.2(3) . . . . ?
C4 C5 C6 C9 -153.96(18) . . . . ?
C5 C6 C7 C8 -15.9(3) . . . . ?
C9 C6 C7 C8 151.97(19) . . . . ?
C6 C7 C8 C3 1.7(3) . . . . ?
C4 C3 C8 C7 14.5(3) . . . . ?
C2 C3 C8 C7 -151.43(18) . . . . ?
C7 C6 C9 C10 -64.9(3) . . . . ?
C5 C6 C9 C10 102.5(2) . . . . ?
C6 C9 C10 C11 -22.5(2) . . . . ?
C9 C10 C11 C16 98.3(2) . . . . ?
C9 C10 C11 C12 -67.8(2) . . . . ?
C16 C11 C12 C13 -17.3(3) . . . . ?
C10 C11 C12 C13 149.08(18) . . . . ?
C16 C11 C12 P1 168.37(13) . . . . ?
C10 C11 C12 P1 -25.3(2) . . . . ?
C23 P1 C12 C13 -2.24(18) . . . . ?
C29 P1 C12 C13 103.03(16) . . . . ?
C23 P1 C12 C11 171.80(14) . . . . ?
C29 P1 C12 C11 -82.93(15) . . . . ?
C11 C12 C13 C14 2.5(3) . . . . ?
P1 C12 C13 C14 176.35(13) . . . . ?
C12 C13 C14 C15 14.5(3) . . . . ?
C12 C13 C14 C1 -154.48(18) . . . . ?
C2 C1 C14 C15 -72.9(2) . . . . ?
C2 C1 C14 C13 95.5(2) . . . . ?
C13 C14 C15 C16 -16.5(3) . . . . ?
C1 C14 C15 C16 152.37(19) . . . . ?
C14 C15 C16 C11 1.5(3) . . . . ?
C12 C11 C16 C15 15.6(3) . . . . ?
C10 C11 C16 C15 -151.30(19) . . . . ?
C5 C4 C17 O1 -121.07(19) . . . . ?
C3 C4 C17 O1 56.4(2) . . . . ?
C5 C4 C17 C18 112.62(19) . . . . ?
C3 C4 C17 C18 -69.9(2) . . . . ?
C19 N1 C18 C22 0.9(3) . . . . ?
C19 N1 C18 C17 178.2(2) . . . . ?
O1 C17 C18 N1 -2.7(3) . . . . ?
C4 C17 C18 N1 124.16(19) . . . . ?
O1 C17 C18 C22 174.66(18) . . . . ?
C4 C17 C18 C22 -58.5(2) . . . . ?
C18 N1 C19 C20 -0.7(4) . . . . ?
N1 C19 C20 C21 -0.1(5) . . . . ?
C19 C20 C21 C22 0.7(4) . . . . ?
C20 C21 C22 C18 -0.5(4) . . . . ?
N1 C18 C22 C21 -0.3(3) . . . . ?
C17 C18 C22 C21 -177.5(2) . . . . ?
C29 P1 C23 C28 -8.6(2) . . . . ?
C12 P1 C23 C28 95.4(2) . . . . ?
C29 P1 C23 C24 167.77(16) . . . . ?
C12 P1 C23 C24 -88.22(17) . . . . ?
C28 C23 C24 C25 -1.8(3) . . . . ?
P1 C23 C24 C25 -178.51(17) . . . . ?
C23 C24 C25 C26 1.7(4) . . . . ?
C24 C25 C26 C27 -1.2(4) . . . . ?
C25 C26 C27 C28 0.9(5) . . . . ?
C24 C23 C28 C27 1.5(4) . . . . ?
P1 C23 C28 C27 177.9(2) . . . . ?
C26 C27 C28 C23 -1.1(5) . . . . ?
C23 P1 C29 C34 91.03(19) . . . . ?
C12 P1 C29 C34 -15.8(2) . . . . ?
C23 P1 C29 C30 -90.62(17) . . . . ?
C12 P1 C29 C30 162.53(16) . . . . ?
C34 C29 C30 C31 0.5(3) . . . . ?
P1 C29 C30 C31 -177.9(2) . . . . ?
C29 C30 C31 C32 0.0(4) . . . . ?
C30 C31 C32 C33 -0.2(4) . . . . ?
C31 C32 C33 C34 -0.2(4) . . . . ?
C32 C33 C34 C29 0.8(3) . . . . ?
C30 C29 C34 C33 -0.9(3) . . . . ?
P1 C29 C34 C33 177.44(16) . . . . ?
